data_4504509
loop_
_publ_author_name
'Ramon, Gaelle'
'Coleman, Anthony W.'
'Nassimbeni, Luigi R.'

_publ_section_title
;
 Inclusion of Terpenes bypara-Acyl Calix[4]arenes
;
_journal_issue 1
_journal_name_full 'Crystal Growth &amp; Design'
_journal_page_first 132
_journal_paper_doi 10.1021/cg050240w
_journal_volume 6
_journal_year 2006
_chemical_formula_moiety C60H80O8.C4H8O2
_chemical_formula_sum 'C64 H88 O10'
_chemical_formula_weight 1017.34
_chemical_melting_point 117
_chemical_name_common none
_chemical_name_systematic
; 
 p-octanoyl calix[4]arene. dioxane 
;
_space_group_IT_number 2
_symmetry_cell_setting triclinic
_symmetry_space_group_name_Hall '-P 1'
_symmetry_space_group_name_H-M 'P -1'
_atom_sites_solution_hydrogens geom
_atom_sites_solution_primary direct
_atom_sites_solution_secondary difmap
_audit_creation_method SHELXL-97
_cell_angle_alpha 89.68(3)
_cell_angle_beta 74.78(3)
_cell_angle_gamma 83.67(3)
_cell_formula_units_Z 2
_cell_length_a 12.735(3)
_cell_length_b 15.736(3)
_cell_length_c 15.786(3)
_cell_measurement_reflns_used 13573
_cell_measurement_temperature 173(2)
_cell_measurement_theta_max 27.48
_cell_measurement_theta_min 0.21
_cell_volume 3033.0(12)
_computing_cell_refinement 'Collect (Nonius, 2000)'
_computing_data_collection 'Collect (Nonius, 2000)'
_computing_data_reduction 'Collect (Nonius, 2000)'
_computing_molecular_graphics 'WebLab ViewerPro (1997)'
_computing_publication_material 'SHELXL-97 (Sheldrick, 1997)'
_computing_structure_refinement 'SHELXL-97 (Sheldrick, 1997)'
_computing_structure_solution 'SHELXS-97 (Sheldrick, 1990)'
_diffrn_ambient_temperature 173(2)
_diffrn_measured_fraction_theta_full 0.972
_diffrn_measured_fraction_theta_max 0.972
_diffrn_measurement_device_type 'Nonius Kappa CCD'
_diffrn_measurement_method 'Combination of phi and omega'
_diffrn_radiation_monochromator graphite
_diffrn_radiation_source 'fine-focus sealed tube'
_diffrn_radiation_type MoK\a
_diffrn_radiation_wavelength 0.71073
_diffrn_reflns_av_R_equivalents 0.0464
_diffrn_reflns_av_sigmaI/netI 0.0907
_diffrn_reflns_limit_h_max 16
_diffrn_reflns_limit_h_min -16
_diffrn_reflns_limit_k_max 19
_diffrn_reflns_limit_k_min -20
_diffrn_reflns_limit_l_max 20
_diffrn_reflns_limit_l_min -20
_diffrn_reflns_number 24972
_diffrn_reflns_theta_full 27.51
_diffrn_reflns_theta_max 27.51
_diffrn_reflns_theta_min 2.68
_exptl_absorpt_coefficient_mu 0.074
_exptl_crystal_colour yellow
_exptl_crystal_density_diffrn 1.114
_exptl_crystal_density_meas ?
_exptl_crystal_density_method 'not measured'
_exptl_crystal_description 'clear plates'
_exptl_crystal_F_000 1104
_exptl_crystal_size_max 0.2
_exptl_crystal_size_mid 0.2
_exptl_crystal_size_min 0.1
_refine_diff_density_max 1.426
_refine_diff_density_min -0.598
_refine_diff_density_rms 0.113
_refine_ls_extinction_coef 0.021(6)
_refine_ls_extinction_expression Fc^*^=kFc[1+0.001xFc^2^\l^3^/sin(2\q)]^-1/4^
_refine_ls_extinction_method SHELXL
_refine_ls_goodness_of_fit_ref 1.424
_refine_ls_hydrogen_treatment mixed
_refine_ls_matrix_type full
_refine_ls_number_parameters 773
_refine_ls_number_reflns 13573
_refine_ls_number_restraints 2
_refine_ls_restrained_S_all 1.425
_refine_ls_R_factor_all 0.2276
_refine_ls_R_factor_gt 0.1370
_refine_ls_shift/su_max 2.962
_refine_ls_shift/su_mean 0.035
_refine_ls_structure_factor_coef Fsqd
_refine_ls_weighting_details 'calc w=1/[\s^2^(Fo^2^)+(0.2000P)^2^+0.0000P] where P=(Fo^2^+2Fc^2^)/3'
_refine_ls_weighting_scheme calc
_refine_ls_wR_factor_gt 0.3832
_refine_ls_wR_factor_ref 0.4338
_reflns_number_gt 6458
_reflns_number_total 13573
_reflns_threshold_expression >2sigma(I)
_cod_data_source_file cg050240wsi20050817_011314.cif
_cod_data_source_block c:\progra~1\xseed\c8\c8diox2
_cod_depositor_comments
;
The following automatic conversions were performed:

'_symmetry_cell_setting' value 'Triclinic' changed to 'triclinic'
according to /home/saulius/struct/CIF-dictionaries/cif_core.dic
dictionary named 'cif_core.dic' version 2.4.1 from 2010-06-29.

Automatic conversion script
Id: cif_fix_values 1715 2011-07-08 13:25:40Z adriana 

The following automatic conversions were performed:

'_exptl_crystal_density_meas' value 'not measured' was changed to '?'
- the value is perceived as not measured.

Automatic conversion script
Id: cif_fix_values 3008 2015-01-20 13:52:24Z robertas 
;
_cod_original_cell_volume 3032.9(10)
_cod_original_sg_symbol_H-M P(-1)
_cod_database_code 4504509

loop_
_symmetry_equiv_pos_as_xyz
'x, y, z'
'-x, -y, -z'

loop_
_atom_site_label
_atom_site_type_symbol
_atom_site_fract_x
_atom_site_fract_y
_atom_site_fract_z
_atom_site_U_iso_or_equiv
_atom_site_adp_type
_atom_site_occupancy
_atom_site_symmetry_multiplicity
_atom_site_calc_flag
_atom_site_refinement_flags
O1 O 0.6500(2) 0.31859(17) 0.20137(18) 0.0444(7) Uani 1 1 d .
H1 H 0.6270 0.2704 0.2040 0.053 Uiso 1 1 calc R
O2 O 0.6453(2) 0.16859(17) 0.28697(19) 0.0476(8) Uani 1 1 d .
H2 H 0.6239 0.1687 0.3420 0.057 Uiso 1 1 calc R
O3 O 1.0780(3) -0.05928(19) 0.0851(2) 0.0541(8) Uani 1 1 d .
O4 O 0.6552(3) 0.39735(18) 0.35103(18) 0.0525(8) Uani 1 1 d .
H4 H 0.6343 0.4015 0.3048 0.063 Uiso 1 1 calc R
C5 C 0.8980(3) 0.3906(2) 0.0620(2) 0.0366(9) Uani 1 1 d .
H5 H 0.9329 0.4414 0.0518 0.044 Uiso 1 1 calc R
C6 C 0.8928(3) 0.2423(2) 0.0268(2) 0.0356(9) Uani 1 1 d .
H6 H 0.9252 0.1920 -0.0073 0.043 Uiso 1 1 calc R
O7 O 0.6444(3) 0.24940(19) 0.4377(2) 0.0627(10) Uani 1 1 d .
H7 H 0.6235 0.3021 0.4437 0.075 Uiso 1 1 calc R
C8 C 0.9471(3) 0.3167(2) 0.0132(2) 0.0385(10) Uani 1 1 d .
C9 C 0.7935(3) 0.2412(2) 0.0889(2) 0.0351(9) Uani 1 1 d .
C10 C 0.7480(3) 0.3160(2) 0.1385(2) 0.0352(9) Uani 1 1 d .
C11 C 0.7983(3) 0.3914(2) 0.1256(2) 0.0356(9) Uani 1 1 d .
C12 C 0.9292(3) 0.0015(2) 0.1974(3) 0.0397(10) Uani 1 1 d .
C13 C 0.7965(4) 0.4737(2) 0.2613(3) 0.0393(10) Uani 1 1 d .
O14 O 1.0950(3) 0.3843(2) -0.0686(2) 0.0625(9) Uani 1 1 d .
C15 C 0.7397(3) 0.1123(2) 0.2587(3) 0.0388(10) Uani 1 1 d .
C16 C 0.8805(3) 0.0469(2) 0.1390(3) 0.0356(9) Uani 1 1 d .
H16 H 0.9122 0.0388 0.0776 0.043 Uiso 1 1 calc R
C17 C 0.7869(3) 0.1036(2) 0.1684(3) 0.0386(10) Uani 1 1 d .
C18 C 0.8783(3) 0.0116(2) 0.2871(3) 0.0412(10) Uani 1 1 d .
H18 H 0.9100 -0.0204 0.3272 0.049 Uiso 1 1 calc R
C19 C 0.7481(4) 0.4358(2) 0.3404(3) 0.0451(11) Uani 1 1 d .
C20 C 0.9379(4) 0.5128(2) 0.3251(3) 0.0475(11) Uani 1 1 d .
C21 C 0.7842(3) 0.0662(2) 0.3199(3) 0.0399(10) Uani 1 1 d .
O22 O 1.0789(3) 0.5529(2) 0.3834(2) 0.0719(11) Uani 1 1 d .
C23 C 0.7414(3) 0.1580(2) 0.1038(3) 0.0405(10) Uani 1 1 d .
H23A H 0.6610 0.1708 0.1269 0.049 Uiso 1 1 calc R
H23B H 0.7562 0.1260 0.0473 0.049 Uiso 1 1 calc R
C24 C 1.0330(4) -0.0547(2) 0.1634(3) 0.0438(10) Uani 1 1 d .
C25 C 0.8908(4) 0.5121(2) 0.2554(3) 0.0414(10) Uani 1 1 d .
H25 H 0.9239 0.5386 0.2023 0.050 Uiso 1 1 calc R
C26 C 1.0541(4) 0.3183(3) -0.0509(3) 0.0439(10) Uani 1 1 d .
C27 C 0.7943(4) 0.4357(3) 0.4122(3) 0.0511(12) Uani 1 1 d .
C28 C 0.7869(4) 0.1461(3) 0.4563(3) 0.0511(12) Uani 1 1 d .
C29 C 0.8863(4) 0.4740(2) 0.4042(3) 0.0523(12) Uani 1 1 d .
H29 H 0.9171 0.4750 0.4529 0.063 Uiso 1 1 calc R
C30 C 0.9333(4) 0.1897(3) 0.5114(3) 0.0546(13) Uani 1 1 d .
O31 O 1.0775(3) 0.0913(2) 0.5327(2) 0.0752(11) Uani 1 1 d .
C32 C 0.8855(5) 0.2741(3) 0.5145(3) 0.0596(14) Uani 1 1 d .
H32 H 0.9205 0.3179 0.5335 0.072 Uiso 1 1 calc R
C33 C 0.7417(4) 0.2325(3) 0.4618(3) 0.0493(12) Uani 1 1 d .
C34 C 0.7499(3) 0.4717(2) 0.1822(2) 0.0375(9) Uani 1 1 d .
H34A H 0.7667 0.5230 0.1468 0.045 Uiso 1 1 calc R
H34B H 0.6693 0.4728 0.2023 0.045 Uiso 1 1 calc R
C35 C 1.0402(4) 0.5517(3) 0.3203(3) 0.0549(12) Uani 1 1 d .
C36 C 0.8817(4) 0.1256(3) 0.4828(2) 0.0506(12) Uani 1 1 d .
H36 H 0.9120 0.0675 0.4817 0.061 Uiso 1 1 calc R
C37 C 0.7906(5) 0.2962(3) 0.4915(3) 0.0583(14) Uani 1 1 d .
C38 C 0.7434(5) 0.3899(2) 0.4957(3) 0.0571(13) Uani 1 1 d .
H38A H 0.7570 0.4188 0.5467 0.069 Uiso 1 1 calc R
H38B H 0.6631 0.3935 0.5043 0.069 Uiso 1 1 calc R
C39 C 0.7351(4) 0.0768(3) 0.4186(3) 0.0494(11) Uani 1 1 d .
H39A H 0.7478 0.0218 0.4471 0.059 Uiso 1 1 calc R
H39B H 0.6550 0.0928 0.4310 0.059 Uiso 1 1 calc R
C40 C 1.1163(4) 0.2362(3) -0.0962(3) 0.0616(13) Uani 1 1 d .
C41 C 1.0362(5) 0.1667(3) 0.5370(3) 0.0624(14) Uani 1 1 d .
C42 C 1.1026(4) 0.5859(3) 0.2338(4) 0.0677(14) Uani 1 1 d .
H42A H 1.1543 0.6243 0.2450 0.081 Uiso 1 1 calc R
H42B H 1.0503 0.6200 0.2067 0.081 Uiso 1 1 calc R
C43 C 1.0801(5) -0.1056(4) 0.2271(3) 0.0691(15) Uani 1 1 d .
H43A H 1.0279 -0.1459 0.2555 0.083 Uiso 1 1 calc R
H43B H 1.0872 -0.0662 0.2734 0.083 Uiso 1 1 calc R
C44 C 1.1923(4) -0.1568(3) 0.1877(3) 0.0621(13) Uani 1 1 d .
H44A H 1.1847 -0.2004 0.1453 0.075 Uiso 1 1 calc R
H44B H 1.2439 -0.1178 0.1553 0.075 Uiso 1 1 calc R
C45 C 1.2278(7) 0.2334(5) -0.1497(5) 0.045(2) Uani 0.50 1 d P
C46 C 1.2794(7) 0.1472(5) -0.1949(6) 0.050(2) Uani 0.50 1 d P
C47 C 1.0906(5) 0.2340(3) 0.5682(5) 0.0848(18) Uani 1 1 d .
H47A H 1.0399 0.2613 0.6221 0.102 Uiso 1 1 calc R
H47B H 1.1032 0.2784 0.5231 0.102 Uiso 1 1 calc R
C48 C 1.5244(6) 0.2799(5) 0.0226(4) 0.105(2) Uani 1 1 d .
H48A H 1.5643 0.3095 0.0566 0.157 Uiso 1 1 calc R
H48B H 1.5767 0.2491 -0.0275 0.157 Uiso 1 1 calc R
H48C H 1.4816 0.2392 0.0601 0.157 Uiso 1 1 calc R
C49 C 1.1671(4) 0.5130(3) 0.1689(3) 0.0667(14) Uani 1 1 d .
H49A H 1.2015 0.4689 0.2012 0.080 Uiso 1 1 calc R
H49B H 1.1157 0.4858 0.1431 0.080 Uiso 1 1 calc R
C50 C 1.4645(14) -0.3704(9) 0.2652(9) 0.077(5) Uani 0.50 1 d P
C51 C 1.2549(5) 0.5462(4) 0.0958(4) 0.0821(18) Uani 1 1 d .
H51A H 1.2211 0.5938 0.0672 0.099 Uiso 1 1 calc R
H51B H 1.3094 0.5691 0.1215 0.099 Uiso 1 1 calc R
C52 C 1.3125(5) 0.4785(4) 0.0279(4) 0.088(2) Uani 1 1 d .
H52A H 1.3578 0.5061 -0.0232 0.106 Uiso 1 1 calc R
H52B H 1.2569 0.4510 0.0076 0.106 Uiso 1 1 calc R
C53 C 1.4479(5) 0.3448(4) -0.0105(4) 0.0882(19) Uani 1 1 d .
H53A H 1.4909 0.3753 -0.0606 0.106 Uiso 1 1 calc R
H53B H 1.3950 0.3148 -0.0317 0.106 Uiso 1 1 calc R
C54 C 1.5332(9) -0.3929(7) 0.3438(6) 0.061(3) Uani 0.50 1 d P
C55 C 1.3867(5) 0.4085(4) 0.0609(4) 0.0829(18) Uani 1 1 d .
H55A H 1.4399 0.4360 0.0842 0.100 Uiso 1 1 calc R
H55B H 1.3410 0.3781 0.1095 0.100 Uiso 1 1 calc R
C56 C 1.2378(5) -0.2001(4) 0.2573(4) 0.0859(18) Uani 1 1 d .
H56A H 1.1829 -0.2354 0.2923 0.103 Uiso 1 1 calc R
H56B H 1.2489 -0.1557 0.2974 0.103 Uiso 1 1 calc R
C57 C 1.4413(8) 0.0559(6) -0.2935(7) 0.063(3) Uani 0.50 1 d P
C58 C 1.3448(6) -0.2566(5) 0.2234(5) 0.101(2) Uani 1 1 d .
H58A H 1.4014 -0.2212 0.1911 0.121 Uiso 1 1 calc R
H58B H 1.3353 -0.2999 0.1816 0.121 Uiso 1 1 calc R
C59 C 1.3970(7) 0.1410(6) -0.2478(6) 0.054(2) Uani 0.50 1 d P
C61 C 1.3840(6) -0.3016(5) 0.2966(5) 0.101(2) Uani 1 1 d .
C2 C 1.1962(7) 0.2049(4) 0.5875(7) 0.128(3) Uani 1 1 d .
H2A H 1.1832 0.1648 0.6367 0.153 Uiso 1 1 calc R
H2B H 1.2455 0.1734 0.5355 0.153 Uiso 1 1 calc R
C4 C 1.5638(9) 0.0444(7) -0.3410(7) 0.075(3) Uani 0.50 1 d P
C22 C 1.6066(12) -0.0391(9) -0.3819(9) 0.032(3) Uiso 0.25 1 d P
C65 C 1.1710(10) 0.1928(7) -0.0252(9) 0.081(3) Uani 0.50 1 d P
C66 C 1.4191(9) 0.0346(13) -0.0251(11) 0.138(8) Uani 0.50 1 d P
C67 C 1.2659(10) 0.1297(9) -0.0695(12) 0.110(5) Uani 0.50 1 d P
C68 C 1.3127(15) 0.0868(11) 0.0119(15) 0.147(8) Uani 0.50 1 d P
O71 O 1.1071(8) 0.1385(4) 0.2181(9) 0.135(3) Uani 0.83 1 d P
O5 O 1.0145(9) 0.2123(7) 0.2400(9) 0.196(4) Uani 0.83 1 d P
O6 O 1.0729(14) 0.2925(7) 0.2117(16) 0.113(6) Uani 0.42 1 d P
O62 O 1.1290(13) 0.2819(11) 0.1209(12) 0.126(5) Uani 0.42 1 d P
O63 O 1.2287(19) 0.2193(15) 0.1133(16) 0.203(8) Uani 0.42 1 d P
O80 O 1.057(3) 0.2831(15) 0.2805(17) 0.203(12) Uani 0.42 1 d P
O64 O 1.160(2) 0.1453(11) 0.1489(13) 0.170(8) Uani 0.42 1 d P
O69 O 1.147(2) 0.1292(16) 0.270(2) 0.207(13) Uani 0.42 1 d P
O73 O 1.1173(11) 0.2501(13) 0.3228(10) 0.128(6) Uani 0.42 1 d P
C3 C 1.6092(19) 0.0520(14) -0.2554(19) 0.091(9) Uani 0.25 1 d P
C1 C 1.2504(7) 0.2757(5) 0.6106(9) 0.172(5) Uani 1 1 d D
H1A H 1.3147 0.2546 0.6320 0.207 Uiso 1 1 calc R
H1B H 1.1993 0.3150 0.6554 0.207 Uiso 1 1 calc R
C75 C 1.529(3) 0.013(2) -0.043(3) 0.40(4) Uani 0.50 1 d P
C70 C 1.5859(15) -0.3349(13) 0.3213(16) 0.151(9) Uani 0.50 1 d P
C76 C 1.4982(13) -0.3346(16) 0.2762(13) 0.116(9) Uani 0.50 1 d P
O78 O 1.197(3) 0.185(3) 0.276(4) 0.42(3) Uani 0.42 1 d P
C7 C 1.2867(19) 0.3214(14) 0.5150(13) 0.91(6) Uani 1 1 d D
H7A H 1.2178 0.3381 0.4981 1.091 Uiso 1 1 calc R
H7B H 1.3141 0.3754 0.5268 1.091 Uiso 1 1 calc R
C69 C 1.3736(11) 0.2795(13) 0.427(2) 0.82(6) Uani 1 1 d D
H69A H 1.4350 0.2453 0.4433 0.989 Uiso 1 1 calc R
H69B H 1.3371 0.2405 0.3979 0.989 Uiso 1 1 calc R
C14 C 1.3270(13) 0.3955(13) 0.3123(9) 0.304(13) Uani 1 1 d .
H14A H 1.3152 0.3563 0.2685 0.456 Uiso 1 1 calc R
H14B H 1.3576 0.4457 0.2830 0.456 Uiso 1 1 calc R
H14C H 1.2571 0.4135 0.3551 0.456 Uiso 1 1 calc R
C31 C 1.4167(11) 0.3444(13) 0.3655(9) 0.294(11) Uani 1 1 d .
H31A H 1.4813 0.3172 0.3207 0.353 Uiso 1 1 calc R
H31B H 1.4423 0.3881 0.3979 0.353 Uiso 1 1 calc R

loop_
_atom_site_aniso_label
_atom_site_aniso_U_11
_atom_site_aniso_U_22
_atom_site_aniso_U_33
_atom_site_aniso_U_23
_atom_site_aniso_U_13
_atom_site_aniso_U_12
O1 0.0403(17) 0.0435(15) 0.0480(17) -0.0027(13) -0.0106(14) -0.0003(13)
O2 0.0462(17) 0.0436(16) 0.0444(17) -0.0021(13) -0.0001(14) 0.0026(13)
O3 0.064(2) 0.0542(18) 0.0383(18) -0.0111(14) -0.0107(15) 0.0112(15)
O4 0.073(2) 0.0450(16) 0.0377(17) -0.0005(13) -0.0136(15) -0.0024(16)
C5 0.052(3) 0.032(2) 0.028(2) 0.0033(16) -0.0162(19) 0.0011(18)
C6 0.043(2) 0.035(2) 0.030(2) -0.0019(16) -0.0130(18) 0.0032(17)
O7 0.091(3) 0.0419(17) 0.0437(18) -0.0035(14) -0.0058(18) 0.0141(16)
C8 0.048(2) 0.038(2) 0.030(2) 0.0030(17) -0.0142(19) 0.0006(18)
C9 0.044(2) 0.033(2) 0.032(2) -0.0033(16) -0.0183(18) 0.0004(17)
C10 0.036(2) 0.039(2) 0.031(2) 0.0019(17) -0.0136(18) 0.0047(17)
C11 0.045(2) 0.032(2) 0.035(2) 0.0012(16) -0.0232(19) 0.0027(17)
C12 0.052(3) 0.034(2) 0.033(2) -0.0102(17) -0.0134(19) 0.0006(18)
C13 0.056(3) 0.0243(18) 0.036(2) -0.0046(16) -0.0165(19) 0.0114(18)
O14 0.076(2) 0.0484(19) 0.0515(19) -0.0014(15) 0.0074(17) -0.0144(17)
C15 0.044(2) 0.0284(19) 0.040(2) -0.0044(17) -0.0042(19) -0.0018(17)
C16 0.043(2) 0.0301(19) 0.033(2) -0.0077(16) -0.0083(18) -0.0009(17)
C17 0.048(2) 0.0297(19) 0.039(2) -0.0021(17) -0.0127(19) -0.0063(18)
C18 0.055(3) 0.032(2) 0.037(2) 0.0001(17) -0.012(2) -0.0046(19)
C19 0.076(3) 0.0262(19) 0.032(2) -0.0040(17) -0.019(2) 0.009(2)
C20 0.074(3) 0.030(2) 0.042(2) -0.0116(18) -0.030(2) 0.011(2)
C21 0.054(3) 0.029(2) 0.033(2) -0.0011(17) -0.0066(19) -0.0046(19)
O22 0.100(3) 0.064(2) 0.063(2) -0.0237(17) -0.049(2) 0.0055(19)
C23 0.039(2) 0.043(2) 0.040(2) -0.0066(18) -0.0117(18) -0.0006(18)
C24 0.055(3) 0.035(2) 0.040(3) -0.0107(18) -0.014(2) 0.0037(19)
C25 0.058(3) 0.029(2) 0.037(2) -0.0025(17) -0.018(2) 0.0081(19)
C26 0.054(3) 0.042(2) 0.033(2) 0.0017(19) -0.008(2) -0.001(2)
C27 0.092(4) 0.031(2) 0.030(2) -0.0098(17) -0.024(2) 0.012(2)
C28 0.082(3) 0.034(2) 0.026(2) -0.0003(17) 0.002(2) 0.004(2)
C29 0.091(4) 0.029(2) 0.042(3) -0.0114(18) -0.036(2) 0.017(2)
C30 0.099(4) 0.035(2) 0.029(2) 0.0073(18) -0.019(2) 0.001(2)
O31 0.120(3) 0.0376(18) 0.074(2) 0.0094(16) -0.042(2) 0.0060(19)
C32 0.119(4) 0.031(2) 0.034(2) 0.0035(18) -0.036(3) 0.004(2)
C33 0.079(3) 0.038(2) 0.023(2) -0.0014(17) -0.007(2) 0.009(2)
C34 0.045(2) 0.035(2) 0.033(2) 0.0035(17) -0.0154(18) 0.0045(17)
C35 0.076(3) 0.039(2) 0.052(3) -0.014(2) -0.029(3) 0.012(2)
C36 0.088(4) 0.033(2) 0.022(2) 0.0009(17) -0.005(2) 0.004(2)
C37 0.113(4) 0.032(2) 0.025(2) -0.0005(17) -0.015(2) 0.004(2)
C38 0.106(4) 0.031(2) 0.032(2) -0.0053(17) -0.023(2) 0.014(2)
C39 0.067(3) 0.034(2) 0.037(2) 0.0005(18) 0.002(2) 0.000(2)
C40 0.062(3) 0.052(3) 0.061(3) -0.006(2) -0.004(3) 0.005(2)
C41 0.106(4) 0.037(3) 0.042(3) 0.008(2) -0.017(3) 0.000(3)
C42 0.067(3) 0.072(3) 0.070(4) -0.024(3) -0.033(3) 0.007(3)
C43 0.074(4) 0.085(4) 0.043(3) -0.009(3) -0.020(3) 0.028(3)
C44 0.067(3) 0.062(3) 0.055(3) -0.015(2) -0.022(3) 0.019(2)
C45 0.048(5) 0.047(5) 0.034(4) -0.013(4) 0.002(4) -0.007(4)
C46 0.042(5) 0.047(5) 0.053(5) -0.018(4) 0.001(4) 0.003(4)
C47 0.100(5) 0.044(3) 0.109(5) 0.007(3) -0.027(4) -0.001(3)
C48 0.093(5) 0.143(6) 0.067(4) -0.015(4) -0.026(4) 0.049(4)
C49 0.065(3) 0.075(3) 0.062(3) -0.014(3) -0.030(3) 0.019(3)
C50 0.118(14) 0.063(8) 0.040(6) -0.017(6) -0.029(9) 0.057(9)
C51 0.069(4) 0.116(5) 0.058(3) -0.018(3) -0.030(3) 0.036(3)
C52 0.071(4) 0.140(5) 0.053(3) -0.013(3) -0.031(3) 0.032(4)
C53 0.079(4) 0.128(5) 0.051(3) -0.018(3) -0.025(3) 0.030(4)
C54 0.070(7) 0.058(6) 0.050(6) -0.007(5) -0.023(5) 0.030(5)
C55 0.068(4) 0.128(5) 0.052(3) -0.013(3) -0.033(3) 0.033(3)
C56 0.096(5) 0.072(4) 0.085(4) -0.021(3) -0.031(4) 0.030(3)
C57 0.046(6) 0.066(6) 0.071(7) -0.011(5) -0.004(5) -0.010(5)
C58 0.116(6) 0.094(5) 0.088(5) -0.004(4) -0.024(4) 0.002(4)
C59 0.047(5) 0.048(5) 0.057(6) -0.012(4) 0.005(4) -0.006(4)
C61 0.097(5) 0.107(5) 0.083(5) 0.013(4) -0.017(4) 0.032(4)
C2 0.160(7) 0.041(3) 0.221(10) 0.008(4) -0.126(7) 0.002(4)
C4 0.076(7) 0.059(6) 0.061(7) 0.017(5) 0.018(6) 0.029(5)
C65 0.076(8) 0.050(6) 0.108(10) 0.013(6) -0.015(7) 0.001(6)
C66 0.023(6) 0.24(2) 0.137(13) 0.110(14) -0.005(7) -0.002(8)
C67 0.054(7) 0.080(8) 0.186(16) -0.010(9) -0.016(9) 0.000(6)
C68 0.113(13) 0.118(13) 0.21(2) 0.074(14) -0.051(13) 0.000(10)
O71 0.141(7) 0.070(4) 0.173(9) -0.004(5) 0.001(7) -0.024(4)
O5 0.174(8) 0.152(8) 0.273(12) -0.009(9) -0.096(9) 0.022(7)
O6 0.144(13) 0.049(6) 0.177(17) -0.030(9) -0.097(14) -0.003(7)
O62 0.102(10) 0.154(13) 0.133(13) 0.049(10) -0.047(9) -0.026(9)
O63 0.171(18) 0.204(19) 0.22(2) 0.047(17) -0.005(16) -0.070(17)
O80 0.30(3) 0.135(16) 0.146(19) -0.081(16) -0.04(2) 0.031(18)
O64 0.26(2) 0.149(14) 0.129(13) 0.021(12) -0.065(15) -0.127(16)
O69 0.21(2) 0.19(2) 0.29(3) -0.045(19) -0.17(2) -0.050(17)
O73 0.075(8) 0.222(18) 0.099(10) -0.050(10) -0.046(7) -0.008(10)
C3 0.057(14) 0.065(14) 0.12(2) -0.009(14) 0.033(14) -0.003(11)
C1 0.095(6) 0.069(5) 0.366(17) 0.020(7) -0.085(8) -0.011(4)
C75 0.22(3) 0.25(3) 0.61(7) 0.34(5) 0.08(4) 0.08(3)
C70 0.099(12) 0.126(14) 0.24(2) -0.113(16) -0.085(14) 0.057(11)
C76 0.044(7) 0.23(2) 0.092(13) 0.092(15) -0.040(8) -0.039(11)
O78 0.21(3) 0.38(5) 0.76(9) -0.24(6) -0.34(5) 0.13(3)
C7 0.69(7) 0.46(4) 2.00(17) 0.81(8) -1.00(9) -0.31(4)
C69 0.055(8) 0.24(2) 2.00(15) 0.26(5) 0.03(3) 0.011(10)
C14 0.227(15) 0.43(3) 0.155(11) 0.143(14) 0.031(10) 0.182(16)
C31 0.204(13) 0.50(3) 0.225(14) 0.110(16) -0.043(11) -0.291(18)

loop_
_atom_type_symbol
_atom_type_description
_atom_type_scat_dispersion_real
_atom_type_scat_dispersion_imag
_atom_type_scat_source
C C 0.0033 0.0016 'International Tables Vol C Tables 4.2.6.8 and 6.1.1.4'
H H 0.0000 0.0000 'International Tables Vol C Tables 4.2.6.8 and 6.1.1.4'
O O 0.0106 0.0060 'International Tables Vol C Tables 4.2.6.8 and 6.1.1.4'

loop_
_geom_angle_atom_site_label_1
_geom_angle_atom_site_label_2
_geom_angle_atom_site_label_3
_geom_angle
_geom_angle_site_symmetry_1
_geom_angle_site_symmetry_3
C8 C5 C11 121.1(4) . .
C9 C6 C8 121.3(4) . .
C5 C8 C6 119.0(4) . .
C5 C8 C26 119.1(4) . .
C6 C8 C26 122.0(4) . .
C6 C9 C10 118.2(3) . .
C6 C9 C23 119.1(3) . .
C10 C9 C23 122.7(4) . .
O1 C10 C11 117.1(3) . .
O1 C10 C9 120.8(3) . .
C11 C10 C9 122.1(4) . .
C5 C11 C10 118.3(4) . .
C5 C11 C34 120.0(3) . .
C10 C11 C34 121.6(4) . .
C16 C12 C18 118.2(4) . .
C16 C12 C24 119.8(4) . .
C18 C12 C24 122.0(4) . .
C25 C13 C19 118.4(4) . .
C25 C13 C34 119.8(4) . .
C19 C13 C34 121.8(4) . .
O2 C15 C17 117.4(4) . .
O2 C15 C21 120.2(3) . .
C17 C15 C21 122.3(4) . .
C17 C16 C12 121.4(4) . .
C16 C17 C15 118.2(4) . .
C16 C17 C23 120.3(4) . .
C15 C17 C23 121.4(4) . .
C21 C18 C12 122.7(4) . .
O4 C19 C13 121.6(4) . .
O4 C19 C27 117.2(4) . .
C13 C19 C27 121.2(4) . .
C25 C20 C29 118.4(4) . .
C25 C20 C35 122.8(4) . .
C29 C20 C35 118.7(4) . .
C18 C21 C15 117.0(4) . .
C18 C21 C39 120.1(4) . .
C15 C21 C39 122.8(4) . .
C17 C23 C9 110.4(3) . .
O3 C24 C12 120.5(4) . .
O3 C24 C43 121.1(4) . .
C12 C24 C43 118.4(4) . .
C13 C25 C20 121.5(4) . .
O14 C26 C8 121.5(4) . .
O14 C26 C40 118.4(4) . .
C8 C26 C40 120.1(4) . .
C29 C27 C19 118.9(4) . .
C29 C27 C38 121.0(4) . .
C19 C27 C38 120.1(5) . .
C36 C28 C33 118.4(4) . .
C36 C28 C39 120.6(4) . .
C33 C28 C39 121.0(5) . .
C27 C29 C20 121.6(4) . .
C32 C30 C36 118.5(5) . .
C32 C30 C41 121.8(5) . .
C36 C30 C41 119.7(4) . .
C37 C32 C30 122.5(5) . .
C37 C33 O7 122.1(4) . .
C37 C33 C28 121.6(5) . .
O7 C33 C28 116.3(4) . .
C13 C34 C11 110.7(3) . .
O22 C35 C20 121.6(5) . .
O22 C35 C42 118.8(5) . .
C20 C35 C42 119.6(4) . .
C28 C36 C30 120.6(4) . .
C32 C37 C33 118.4(4) . .
C32 C37 C38 119.8(5) . .
C33 C37 C38 121.8(5) . .
C37 C38 C27 111.5(4) . .
C21 C39 C28 110.5(3) . .
C45 C40 C26 121.5(5) . .
C45 C40 C65 84.2(6) . .
C26 C40 C65 103.8(6) . .
O31 C41 C47 119.6(5) . .
O31 C41 C30 120.4(5) . .
C47 C41 C30 120.0(4) . .
C35 C42 C49 111.9(4) . .
C24 C43 C44 115.2(4) . .
C56 C44 C43 111.7(4) . .
C40 C45 C46 116.1(7) . .
C40 C45 C65 50.8(5) . .
C46 C45 C65 99.0(6) . .
C59 C46 C45 117.5(7) . .
C41 C47 C2 115.7(5) . .
C51 C49 C42 111.5(5) . .
C61 C50 C54 107.8(9) . .
C52 C51 C49 112.7(5) . .
C51 C52 C55 114.0(4) . .
C55 C53 C48 111.1(5) . .
C53 C55 C52 112.3(4) . .
C44 C56 C58 114.9(5) . .
C59 C57 C4 116.2(8) . .
C56 C58 C61 112.4(6) . .
C46 C59 C57 114.9(7) . .
C50 C61 C76 32.2(9) . .
C50 C61 C58 112.3(8) . .
C76 C61 C58 116.5(9) . .
C1 C2 C47 112.9(6) . .
C22 C4 C57 115.8(11) . .
C22 C4 C3 107.5(12) . .
C57 C4 C3 97.3(10) . .
C67 C65 C40 109.6(11) . .
C67 C65 C45 73.3(9) . .
C40 C65 C45 45.0(4) . .
C75 C66 C68 157(3) . .
C75 C66 C75 59(2) . 2_855
C68 C66 C75 116(2) . 2_855
C65 C67 C68 104.7(14) . .
C66 C68 C67 109.4(16) . .
O69 O71 O64 118(2) . .
O69 O71 O5 111.4(19) . .
O64 O71 O5 109.7(16) . .
O80 O5 O71 106.7(14) . .
O80 O5 O6 40.9(10) . .
O71 O5 O6 104.0(9) . .
O62 O6 O5 107.9(11) . .
O6 O62 O63 107.8(14) . .
O62 O63 O64 92.9(15) . .
O73 O80 O5 107.5(19) . .
O71 O64 O63 127.5(17) . .
O71 O69 O78 112(4) . .
O80 O73 O78 114(2) . .
C2 C1 C7 100.6(13) . .
C66 C75 C75 67(2) . 2_855
C66 C75 C66 121(2) . 2_855
C75 C75 C66 54(2) 2_855 2_855
C61 C76 C70 135(2) . .
O69 O78 O73 104(3) . .
C69 C7 C1 126.4(18) . .
C31 C69 C7 111.9(18) . .
C69 C31 C14 115.8(12) . .

loop_
_geom_bond_atom_site_label_1
_geom_bond_atom_site_label_2
_geom_bond_distance
_geom_bond_site_symmetry_2
O1 C10 1.372(5) .
O2 C15 1.384(5) .
O3 C24 1.218(5) .
O4 C19 1.360(5) .
C5 C8 1.389(5) .
C5 C11 1.396(6) .
C6 C9 1.383(5) .
C6 C8 1.411(5) .
O7 C33 1.386(6) .
C8 C26 1.472(6) .
C9 C10 1.399(5) .
C9 C23 1.522(5) .
C10 C11 1.399(5) .
C11 C34 1.525(5) .
C12 C16 1.393(5) .
C12 C18 1.396(6) .
C12 C24 1.480(6) .
C13 C25 1.384(6) .
C13 C19 1.402(6) .
C13 C34 1.520(5) .
O14 C26 1.212(5) .
C15 C17 1.396(6) .
C15 C21 1.403(6) .
C16 C17 1.382(6) .
C17 C23 1.517(5) .
C18 C21 1.377(6) .
C19 C27 1.406(6) .
C20 C25 1.386(6) .
C20 C29 1.418(7) .
C20 C35 1.483(7) .
C21 C39 1.521(6) .
O22 C35 1.223(5) .
C24 C43 1.488(6) .
C26 C40 1.516(6) .
C27 C29 1.353(7) .
C27 C38 1.524(6) .
C28 C36 1.384(7) .
C28 C33 1.411(6) .
C28 C39 1.533(7) .
C30 C32 1.395(6) .
C30 C36 1.399(7) .
C30 C41 1.478(8) .
O31 C41 1.239(5) .
C32 C37 1.360(7) .
C33 C37 1.382(7) .
C35 C42 1.518(7) .
C37 C38 1.524(6) .
C40 C45 1.445(10) .
C40 C65 1.583(14) .
C41 C47 1.479(8) .
C42 C49 1.551(7) .
C43 C44 1.536(7) .
C44 C56 1.500(7) .
C45 C46 1.532(12) .
C45 C65 2.033(15) .
C46 C59 1.504(12) .
C47 C2 1.480(9) .
C48 C53 1.520(8) .
C49 C51 1.516(8) .
C50 C61 1.401(14) .
C50 C54 1.711(18) .
C51 C52 1.500(8) .
C52 C55 1.549(8) .
C53 C55 1.504(8) .
C56 C58 1.512(9) .
C57 C59 1.504(13) .
C57 C4 1.534(14) .
C58 C61 1.517(9) .
C61 C76 1.441(19) .
C2 C1 1.468(10) .
C4 C22 1.452(18) .
C4 C3 1.61(3) .
C65 C67 1.495(18) .
C66 C75 1.36(3) .
C66 C68 1.48(2) .
C66 C75 1.55(4) 2_855
C67 C68 1.66(2) .
O71 O69 1.08(2) .
O71 O64 1.134(18) .
O71 O5 1.531(12) .
O5 O80 1.50(3) .
O5 O6 1.540(19) .
O6 O62 1.42(2) .
O62 O63 1.50(3) .
O63 O64 1.55(2) .
O80 O73 1.22(3) .
O69 O78 1.16(4) .
O73 O78 1.41(3) .
C1 C7 1.645(10) .
C75 C75 1.45(7) 2_855
C75 C66 1.55(4) 2_855
C70 C76 1.47(2) .
C7 C69 1.624(10) .
C69 C31 1.46(3) .
C14 C31 1.72(2) .
